data_7125428
loop_
_publ_author_name
'Fan, Wen-Xin'
'Li, Ji-Lin'
'Lv, Wen-Xin'
'Yang, Ling'
'Li, Qingjiang'
'Wang, Honggen'

_publ_section_title
;
 Synthesis of fluorinated amphoteric organoborons via iodofluorination of
 alkynyl and alkenyl MIDA boronates.
;
_journal_issue 1
_journal_name_full 'Chemical communications (Cambridge, England)'
_journal_page_first 82
_journal_page_last 85
_journal_paper_doi 10.1039/c9cc08386c
_journal_volume 56
_journal_year 2020
_chemical_formula_moiety 'C13 H12 B F I N O4'
_chemical_formula_sum 'C13 H12 B F I N O4'
_chemical_formula_weight 402.95
_chemical_name_systematic
(E)-8-(2-fluoro-1-iodo-2-phenylvinyl)-4-methyldihydro-4l4,8l4-[1,3,2]oxazaborolo[2,3-b][1,3,2]oxazaborole-2,6(3H,5H)-dione
_space_group_crystal_system monoclinic
_space_group_IT_number 15
_space_group_name_Hall '-I 2ya'
_space_group_name_H-M_alt 'I 1 2/a 1'
_atom_sites_solution_hydrogens geom
_atom_sites_solution_primary dual
_audit_creation_date 2019-02-26
_audit_creation_method
;
Olex2 1.2
(compiled 2018.05.29 svn.r3508 for OlexSys, GUI svn.r5506)
;
_audit_update_record
;
2019-07-24 deposited with the CCDC.	2019-11-25 downloaded from the CCDC.
;
_cell_angle_alpha 90
_cell_angle_beta 105.2960(10)
_cell_angle_gamma 90
_cell_formula_units_Z 16
_cell_length_a 27.8895(3)
_cell_length_b 6.86390(10)
_cell_length_c 34.3921(3)
_cell_measurement_reflns_used 19863
_cell_measurement_temperature 99.99(10)
_cell_measurement_theta_max 76.6890
_cell_measurement_theta_min 3.2730
_cell_volume 6350.48(13)
_computing_cell_refinement 'CrysAlisPro 1.171.39.46 (Rigaku OD, 2018)'
_computing_data_collection 'CrysAlisPro 1.171.39.46 (Rigaku OD, 2018)'
_computing_data_reduction 'CrysAlisPro 1.171.39.46 (Rigaku OD, 2018)'
_computing_molecular_graphics 'Olex2 (Dolomanov et al., 2009)'
_computing_publication_material 'Olex2 (Dolomanov et al., 2009)'
_computing_structure_refinement 'ShelXL (Sheldrick, 2015)'
_computing_structure_solution 'ShelXT (Sheldrick, 2015)'
_diffrn_ambient_environment N~2~
_diffrn_detector 'CCD plate'
_diffrn_detector_type HyPix
_diffrn_measured_fraction_theta_full 0.998
_diffrn_measured_fraction_theta_max 0.965
_diffrn_measurement_details
;
List of Runs (angles in degrees, time in seconds):

  # Type    Start    End  Width  t~exp~   \w     \q     \k     \f   Frames
#--------------------------------------------------------------------------
  1  \w    -61.00  28.00   0.50    0.05    --  -46.62  27.00 -49.00  178
  2  \w   -121.00 -32.00   0.50    0.05    --  -46.62 -27.00 148.00  178
  3  \w    -28.00  61.00   0.50    0.05    --   46.62 -27.00 148.00  178
  4  \w     33.00 122.00   0.50    0.05    --   46.62  27.00 -49.00  178
  5  \w   -175.00 -86.00   0.50    0.30    -- -100.00 -27.00 148.00  178
  6  \w   -114.00 -25.00   0.50    0.30    -- -100.00  27.00 -49.00  178
  7  \w     93.00 178.00   0.50    0.30    --  107.00  27.00 -49.00  170
  8  \w     32.00 121.00   0.50    0.30    --  107.00 -27.00 148.00  178
  9  \w     15.00  95.00   0.50    0.05    --   46.62-125.00-180.00  160
 10  \w     32.00 120.00   0.50    0.05    --   46.62  38.00 150.00  176
 11  \w   -124.00 -27.00   0.50    0.30    -- -100.00  77.00 -30.00  194
 12  \w     34.00 109.00   0.50    0.30    --  107.00 -94.00-150.00  150
 13  \w     34.00 109.00   0.50    0.30    --  107.00 -94.00 -60.00  150
 14  \w     34.00 109.00   0.50    0.30    --  107.00 -94.00 -30.00  150
 15  \w     92.00 178.00   0.50    0.30    --  107.00  30.00   0.00  172
 16  \w     34.00 109.00   0.50    0.30    --  107.00 -94.00 150.00  150
 17  \w     34.00 117.00   0.50    0.30    --  107.00-125.00 150.00  166
 18  \w     23.00  54.00   0.50    0.05    --   46.62  77.00  30.00   62
;
_diffrn_measurement_device 'four-circle diffractometer'
_diffrn_measurement_device_type 'XtaLAB Synergy R, DW system, HyPix'
_diffrn_measurement_method '\w scans'
_diffrn_orient_matrix_type 'CrysAlisPro convention (1999,Acta A55,543-557)'
_diffrn_orient_matrix_UB_11 0.0557285000
_diffrn_orient_matrix_UB_12 -0.0519007000
_diffrn_orient_matrix_UB_13 0.0123200000
_diffrn_orient_matrix_UB_21 -0.0042155000
_diffrn_orient_matrix_UB_22 -0.0612098000
_diffrn_orient_matrix_UB_23 0.0420708000
_diffrn_orient_matrix_UB_31 -0.0125094000
_diffrn_orient_matrix_UB_32 -0.2095380000
_diffrn_orient_matrix_UB_33 -0.0153471000
_diffrn_radiation_monochromator mirror
_diffrn_radiation_probe x-ray
_diffrn_radiation_type CuK\a
_diffrn_radiation_wavelength 1.54184
_diffrn_reflns_av_R_equivalents 0.0332
_diffrn_reflns_av_unetI/netI 0.0232
_diffrn_reflns_Laue_measured_fraction_full 0.998
_diffrn_reflns_Laue_measured_fraction_max 0.965
_diffrn_reflns_limit_h_max 34
_diffrn_reflns_limit_h_min -35
_diffrn_reflns_limit_k_max 6
_diffrn_reflns_limit_k_min -8
_diffrn_reflns_limit_l_max 43
_diffrn_reflns_limit_l_min -43
_diffrn_reflns_number 31719
_diffrn_reflns_point_group_measured_fraction_full 0.998
_diffrn_reflns_point_group_measured_fraction_max 0.965
_diffrn_reflns_theta_full 67.684
_diffrn_reflns_theta_max 77.014
_diffrn_reflns_theta_min 2.664
_diffrn_source 'Rotating-anode X-ray tube'
_diffrn_source_type 'Rigaku (Cu) X-ray Source'
_exptl_absorpt_coefficient_mu 16.076
_exptl_absorpt_correction_T_max 1.00000
_exptl_absorpt_correction_T_min 0.05743
_exptl_absorpt_correction_type multi-scan
_exptl_absorpt_process_details
;
CrysAlisPro 1.171.39.46 (Rigaku Oxford Diffraction, 2018)
Empirical absorption correction using spherical harmonics,
 implemented in SCALE3 ABSPACK scaling algorithm.
;
_exptl_crystal_colour colourless
_exptl_crystal_colour_primary colourless
_exptl_crystal_density_diffrn 1.686
_exptl_crystal_description needle
_exptl_crystal_F_000 3136
_exptl_crystal_recrystallization_method 'Re-crystallisation from solvent'
_exptl_crystal_size_max 0.3
_exptl_crystal_size_mid 0.2
_exptl_crystal_size_min 0.1
_refine_diff_density_max 0.846
_refine_diff_density_min -1.264
_refine_diff_density_rms 0.110
_refine_ls_extinction_method none
_refine_ls_goodness_of_fit_ref 1.048
_refine_ls_hydrogen_treatment constr
_refine_ls_matrix_type full
_refine_ls_number_parameters 381
_refine_ls_number_reflns 6495
_refine_ls_number_restraints 0
_refine_ls_restrained_S_all 1.048
_refine_ls_R_factor_all 0.0324
_refine_ls_R_factor_gt 0.0310
_refine_ls_shift/su_max 0.005
_refine_ls_shift/su_mean 0.000
_refine_ls_structure_factor_coef Fsqd
_refine_ls_weighting_details 'w=1/[\s^2^(Fo^2^)+(0.0425P)^2^+34.5070P] where P=(Fo^2^+2Fc^2^)/3'
_refine_ls_weighting_scheme calc
_refine_ls_wR_factor_gt 0.0820
_refine_ls_wR_factor_ref 0.0844
_reflns_Friedel_coverage 0.000
_reflns_number_gt 6226
_reflns_number_total 6495
_reflns_threshold_expression 'I > 2\s(I)'
_cod_data_source_file c9cc08386c2.cif
_cod_data_source_block fanwx_190220_2
_cod_depositor_comments 'Adding full bibliography for 7125428--7125430.cif.'
_cod_database_code 7125428
_shelx_shelxl_version_number 2016/6
_shelx_space_group_comment
;
The symmetry employed for this shelxl refinement is uniquely defined
by the following loop, which should always be used as a source of
symmetry information in preference to the above space-group names.
They are only intended as comments.
;
_shelx_estimated_absorpt_t_max 0.296
_shelx_estimated_absorpt_t_min 0.086
_reflns_odcompleteness_completeness 99.92
_reflns_odcompleteness_iscentric 1
_reflns_odcompleteness_theta 66.97
_olex2_refinement_description
;
1. Fixed Uiso
 At 1.2 times of:
  All C(H) groups, All C(H,H) groups
 At 1.5 times of:
  All C(H,H,H) groups
2.a Secondary CH2 refined with riding coordinates:
 C00I(H00H,H00I), C00K(H00A,H00B), C00O(H00J,H00K), C00T(H00F,H00G)
2.b Aromatic/amide H refined with riding coordinates:
 C00R(H00R), C00U(H00U), C00W(H00W), C00X(H00X), C00Y(H00Y), C010(H010),
 C011(H011), C012(H012), C013(H013), C014(H014)
2.c Idealised Me refined as rotating group:
 C00Q(H00C,H00D,H00E), C00S(H00L,H00M,H00N)
;
_olex2_submission_special_instructions 'No special instructions were received'
_oxdiff_exptl_absorpt_empirical_details
;
Empirical correction (ABSPACK) includes:
- Absorption correction using spherical harmonics
- Frame scaling
;
_oxdiff_exptl_absorpt_empirical_full_max 9.583
_oxdiff_exptl_absorpt_empirical_full_min 0.652

loop_
_space_group_symop_operation_xyz
'x, y, z'
'-x+1/2, y, -z'
'x+1/2, y+1/2, z+1/2'
'-x+1, y+1/2, -z+1/2'
'-x, -y, -z'
'x-1/2, -y, z'
'-x+1/2, -y+1/2, -z+1/2'
'x, -y+1/2, z+1/2'

loop_
_atom_site_label
_atom_site_type_symbol
_atom_site_fract_x
_atom_site_fract_y
_atom_site_fract_z
_atom_site_U_iso_or_equiv
_atom_site_adp_type
_atom_site_occupancy
_atom_site_site_symmetry_order
_atom_site_calc_flag
_atom_site_refinement_flags_posn
I001 I 0.49595(2) 0.26351(3) 0.45759(2) 0.02077(7) Uani 1 1 d .
I002 I 0.36402(2) 0.71040(3) 0.71583(2) 0.02535(7) Uani 1 1 d .
F003 F 0.36939(7) 0.6267(3) 0.41167(6) 0.0275(4) Uani 1 1 d .
F004 F 0.39482(7) 0.1763(3) 0.66486(6) 0.0247(4) Uani 1 1 d .
O005 O 0.32080(8) 0.3308(3) 0.60663(6) 0.0177(4) Uani 1 1 d .
O006 O 0.35564(8) 0.4695(3) 0.47966(6) 0.0185(4) Uani 1 1 d .
O007 O 0.41038(8) 0.1964(3) 0.50294(7) 0.0206(5) Uani 1 1 d .
O008 O 0.27736(8) 0.5779(3) 0.46166(7) 0.0230(5) Uani 1 1 d .
O009 O 0.39468(8) -0.0803(4) 0.53185(7) 0.0240(5) Uani 1 1 d .
O00A O 0.28355(7) 0.6117(3) 0.62918(6) 0.0187(4) Uani 1 1 d .
O00B O 0.31281(9) 0.2289(3) 0.54353(7) 0.0228(5) Uani 1 1 d .
O00C O 0.24574(9) 0.8970(4) 0.61064(8) 0.0283(5) Uani 1 1 d .
N00D N 0.35495(9) 0.6549(4) 0.60265(7) 0.0155(5) Uani 1 1 d .
N00E N 0.34597(9) 0.1768(4) 0.43980(8) 0.0160(5) Uani 1 1 d .
C00F C 0.42734(11) 0.4111(5) 0.44687(9) 0.0181(6) Uani 1 1 d .
C00G C 0.41792(11) 0.5588(5) 0.42152(10) 0.0196(6) Uani 1 1 d .
C00H C 0.36290(11) 0.4750(5) 0.67604(9) 0.0170(6) Uani 1 1 d .
C00I C 0.32767(11) 0.8426(5) 0.60175(10) 0.0193(6) Uani 1 1 d .
H00H H 0.319871 0.899634 0.575009 0.023 Uiso 1 1 calc R
H00I H 0.347402 0.934721 0.620785 0.023 Uiso 1 1 calc R
C00J C 0.44660(12) 0.6715(5) 0.39875(10) 0.0195(6) Uani 1 1 d .
C00K C 0.30067(11) 0.3024(5) 0.42684(10) 0.0194(6) Uani 1 1 d .
H00A H 0.270948 0.228486 0.426607 0.023 Uiso 1 1 calc R
H00B H 0.297520 0.354701 0.400081 0.023 Uiso 1 1 calc R
C00L C 0.41466(12) 0.2623(5) 0.73341(10) 0.0191(6) Uani 1 1 d .
C00M C 0.30841(11) 0.4641(5) 0.45764(9) 0.0183(6) Uani 1 1 d .
C00N C 0.32391(11) 0.3539(5) 0.56879(9) 0.0176(6) Uani 1 1 d .
C00O C 0.34159(12) 0.5567(5) 0.56210(9) 0.0186(6) Uani 1 1 d .
H00J H 0.370341 0.549948 0.551277 0.022 Uiso 1 1 calc R
H00K H 0.315488 0.628304 0.543311 0.022 Uiso 1 1 calc R
C00P C 0.38938(11) 0.3192(5) 0.69138(9) 0.0182(6) Uani 1 1 d .
C00Q C 0.36130(12) 0.0908(5) 0.40502(10) 0.0218(6) Uani 1 1 d .
H00C H 0.336056 0.002569 0.390720 0.033 Uiso 1 1 calc GR
H00D H 0.392037 0.021599 0.414773 0.033 Uiso 1 1 calc GR
H00E H 0.365644 0.193044 0.387200 0.033 Uiso 1 1 calc GR
C00R C 0.52267(12) 0.8249(5) 0.39316(11) 0.0231(7) Uani 1 1 d .
H00R H 0.556044 0.854407 0.404191 0.028 Uiso 1 1 calc R
C00S C 0.40990(11) 0.6800(5) 0.61732(10) 0.0213(6) Uani 1 1 d .
H00L H 0.421297 0.761212 0.598850 0.032 Uiso 1 1 calc GR
H00M H 0.425769 0.555002 0.619088 0.032 Uiso 1 1 calc GR
H00N H 0.417998 0.740004 0.643456 0.032 Uiso 1 1 calc GR
C00T C 0.33965(11) 0.0210(5) 0.46872(9) 0.0205(6) Uani 1 1 d .
H00F H 0.338380 -0.106572 0.456380 0.025 Uiso 1 1 calc R
H00G H 0.309153 0.041353 0.476695 0.025 Uiso 1 1 calc R
C00U C 0.38747(13) 0.2396(5) 0.76166(11) 0.0264(7) Uani 1 1 d .
H00U H 0.353509 0.264963 0.754371 0.032 Uiso 1 1 calc R
C00V C 0.38423(11) 0.0364(5) 0.50486(9) 0.0188(6) Uani 1 1 d .
C00W C 0.49910(13) 0.8873(5) 0.35482(11) 0.0259(7) Uani 1 1 d .
H00W H 0.516714 0.957365 0.339992 0.031 Uiso 1 1 calc R
C00X C 0.49686(12) 0.7178(5) 0.41552(10) 0.0200(6) Uani 1 1 d .
H00X H 0.512884 0.677150 0.441492 0.024 Uiso 1 1 calc R
C00Y C 0.44906(13) 0.8461(5) 0.33821(10) 0.0259(7) Uani 1 1 d .
H00Y H 0.433104 0.890092 0.312469 0.031 Uiso 1 1 calc R
C00Z C 0.28049(12) 0.7901(5) 0.61342(10) 0.0197(6) Uani 1 1 d .
C010 C 0.48854(12) 0.1623(5) 0.78341(10) 0.0245(7) Uani 1 1 d .
H010 H 0.522524 0.137415 0.790825 0.029 Uiso 1 1 calc R
C011 C 0.46132(13) 0.1415(5) 0.81142(10) 0.0270(7) Uani 1 1 d .
H011 H 0.476927 0.102060 0.837566 0.032 Uiso 1 1 calc R
C012 C 0.46542(12) 0.2202(5) 0.74425(10) 0.0222(7) Uani 1 1 d .
H012 H 0.483711 0.230944 0.725313 0.027 Uiso 1 1 calc R
C013 C 0.42305(13) 0.7393(5) 0.36012(11) 0.0228(7) Uani 1 1 d .
H013 H 0.389545 0.712506 0.348995 0.027 Uiso 1 1 calc R
C014 C 0.41036(14) 0.1798(6) 0.80038(11) 0.0297(8) Uani 1 1 d .
H014 H 0.391888 0.164994 0.819094 0.036 Uiso 1 1 calc R
B015 B 0.33041(12) 0.5096(5) 0.63027(10) 0.0155(6) Uani 1 1 d .
B016 B 0.38773(12) 0.3219(5) 0.46847(11) 0.0162(6) Uani 1 1 d .

loop_
_atom_site_aniso_label
_atom_site_aniso_U_11
_atom_site_aniso_U_22
_atom_site_aniso_U_33
_atom_site_aniso_U_23
_atom_site_aniso_U_13
_atom_site_aniso_U_12
I001 0.01578(11) 0.01750(11) 0.03028(12) 0.00362(7) 0.00830(8) 0.00290(7)
I002 0.03255(13) 0.02070(13) 0.02156(12) -0.00135(8) 0.00494(9) 0.00568(8)
F003 0.0177(9) 0.0246(11) 0.0429(11) 0.0127(9) 0.0129(8) 0.0066(8)
F004 0.0270(9) 0.0206(10) 0.0232(9) -0.0046(8) 0.0010(7) 0.0070(8)
O005 0.0190(10) 0.0142(11) 0.0192(10) 0.0019(9) 0.0036(8) -0.0020(8)
O006 0.0163(10) 0.0159(11) 0.0241(10) -0.0032(9) 0.0069(8) -0.0006(8)
O007 0.0180(10) 0.0179(11) 0.0253(11) 0.0022(9) 0.0046(9) -0.0016(9)
O008 0.0220(11) 0.0182(12) 0.0305(12) 0.0007(10) 0.0099(9) 0.0051(9)
O009 0.0225(11) 0.0192(12) 0.0290(12) 0.0059(10) 0.0048(9) 0.0014(9)
O00A 0.0152(9) 0.0194(11) 0.0225(10) 0.0032(9) 0.0065(8) 0.0026(8)
O00B 0.0270(12) 0.0165(12) 0.0242(12) -0.0040(9) 0.0058(9) -0.0025(9)
O00C 0.0229(11) 0.0255(13) 0.0358(13) 0.0027(11) 0.0068(10) 0.0067(10)
N00D 0.0146(11) 0.0144(13) 0.0166(12) 0.0005(10) 0.0027(9) 0.0002(10)
N00E 0.0129(11) 0.0142(13) 0.0211(12) -0.0006(10) 0.0048(9) -0.0008(10)
C00F 0.0129(12) 0.0162(15) 0.0256(15) -0.0024(12) 0.0056(11) 0.0000(11)
C00G 0.0144(13) 0.0158(15) 0.0292(16) -0.0023(13) 0.0068(12) 0.0021(12)
C00H 0.0188(13) 0.0135(14) 0.0192(14) -0.0018(11) 0.0064(11) -0.0007(11)
C00I 0.0225(15) 0.0114(14) 0.0238(15) 0.0011(12) 0.0058(12) 0.0012(12)
C00J 0.0232(15) 0.0117(14) 0.0255(16) -0.0019(12) 0.0099(12) 0.0001(12)
C00K 0.0141(14) 0.0173(16) 0.0253(15) -0.0009(12) 0.0024(11) 0.0027(12)
C00L 0.0191(15) 0.0155(15) 0.0217(15) 0.0030(12) 0.0034(12) 0.0011(12)
C00M 0.0177(14) 0.0160(15) 0.0228(14) 0.0019(12) 0.0083(11) -0.0005(12)
C00N 0.0153(13) 0.0154(15) 0.0225(15) 0.0003(12) 0.0057(11) 0.0014(11)
C00O 0.0225(14) 0.0153(15) 0.0180(14) -0.0009(12) 0.0051(11) -0.0025(12)
C00P 0.0156(13) 0.0182(15) 0.0203(14) -0.0008(12) 0.0040(11) -0.0038(12)
C00Q 0.0216(15) 0.0191(16) 0.0275(16) -0.0061(13) 0.0112(12) -0.0032(13)
C00R 0.0244(15) 0.0147(15) 0.0328(17) -0.0014(13) 0.0122(13) -0.0028(13)
C00S 0.0153(14) 0.0229(17) 0.0248(16) 0.0036(13) 0.0039(12) -0.0023(13)
C00T 0.0200(14) 0.0157(15) 0.0254(15) 0.0019(12) 0.0054(12) -0.0029(12)
C00U 0.0218(16) 0.0278(19) 0.0304(18) 0.0084(14) 0.0079(14) 0.0017(13)
C00V 0.0180(14) 0.0131(15) 0.0260(15) 0.0012(12) 0.0070(12) 0.0019(12)
C00W 0.0339(18) 0.0174(17) 0.0315(17) 0.0007(14) 0.0177(14) -0.0037(14)
C00X 0.0196(15) 0.0141(15) 0.0269(16) -0.0001(12) 0.0074(12) -0.0022(12)
C00Y 0.0351(18) 0.0189(17) 0.0241(16) 0.0013(13) 0.0083(14) -0.0001(14)
C00Z 0.0187(15) 0.0195(16) 0.0203(15) 0.0005(12) 0.0040(12) 0.0027(12)
C010 0.0191(15) 0.0212(17) 0.0283(17) 0.0018(14) -0.0022(12) 0.0010(13)
C011 0.0312(17) 0.0223(18) 0.0237(16) 0.0068(14) 0.0004(13) 0.0014(14)
C012 0.0189(15) 0.0232(18) 0.0232(16) -0.0022(13) 0.0032(12) 0.0000(12)
C013 0.0229(16) 0.0188(16) 0.0261(17) -0.0026(13) 0.0056(13) 0.0018(13)
C014 0.0301(18) 0.034(2) 0.0259(17) 0.0083(15) 0.0098(14) -0.0003(16)
B015 0.0154(14) 0.0132(16) 0.0174(15) -0.0001(13) 0.0035(12) -0.0009(12)
B016 0.0124(14) 0.0124(16) 0.0235(16) -0.0027(13) 0.0040(12) 0.0004(13)

loop_
_atom_type_symbol
_atom_type_description
_atom_type_scat_dispersion_real
_atom_type_scat_dispersion_imag
_atom_type_scat_source
C C 0.0181 0.0091 'International Tables Vol C Tables 4.2.6.8 and 6.1.1.4'
H H 0.0000 0.0000 'International Tables Vol C Tables 4.2.6.8 and 6.1.1.4'
N N 0.0311 0.0180 'International Tables Vol C Tables 4.2.6.8 and 6.1.1.4'
O O 0.0492 0.0322 'International Tables Vol C Tables 4.2.6.8 and 6.1.1.4'
I I -0.3257 6.8362 'International Tables Vol C Tables 4.2.6.8 and 6.1.1.4'
B B 0.0090 0.0039 'International Tables Vol C Tables 4.2.6.8 and 6.1.1.4'
F F 0.0727 0.0534 'International Tables Vol C Tables 4.2.6.8 and 6.1.1.4'

loop_
_geom_angle_atom_site_label_1
_geom_angle_atom_site_label_2
_geom_angle_atom_site_label_3
_geom_angle
C00N O005 B015 113.2(2)
C00M O006 B016 114.2(2)
C00V O007 B016 113.6(2)
C00Z O00A B015 114.1(2)
C00I N00D C00O 111.5(2)
C00I N00D B015 104.3(2)
C00O N00D B015 103.0(2)
C00S N00D C00I 112.3(3)
C00S N00D C00O 110.3(2)
C00S N00D B015 114.9(2)
C00K N00E C00T 111.7(2)
C00K N00E B016 103.8(2)
C00Q N00E C00K 112.7(2)
C00Q N00E C00T 111.0(3)
C00Q N00E B016 114.3(2)
C00T N00E B016 102.8(2)
C00G C00F I001 119.9(2)
C00G C00F B016 123.9(3)
B016 C00F I001 116.0(2)
F003 C00G C00J 108.9(3)
C00F C00G F003 115.6(3)
C00F C00G C00J 135.4(3)
C00P C00H I002 116.5(2)
C00P C00H B015 128.1(3)
B015 C00H I002 115.3(2)
N00D C00I H00H 110.7
N00D C00I H00I 110.7
N00D C00I C00Z 105.2(3)
H00H C00I H00I 108.8
C00Z C00I H00H 110.7
C00Z C00I H00I 110.7
C00X C00J C00G 121.5(3)
C013 C00J C00G 119.6(3)
C013 C00J C00X 118.9(3)
N00E C00K H00A 110.7
N00E C00K H00B 110.7
N00E C00K C00M 105.1(2)
H00A C00K H00B 108.8
C00M C00K H00A 110.7
C00M C00K H00B 110.7
C00U C00L C00P 120.3(3)
C00U C00L C012 119.5(3)
C012 C00L C00P 120.2(3)
O006 C00M C00K 110.8(3)
O008 C00M O006 123.4(3)
O008 C00M C00K 125.8(3)
O005 C00N C00O 111.4(3)
O00B C00N O005 123.3(3)
O00B C00N C00O 125.3(3)
N00D C00O C00N 106.4(2)
N00D C00O H00J 110.5
N00D C00O H00K 110.5
C00N C00O H00J 110.5
C00N C00O H00K 110.5
H00J C00O H00K 108.6
F004 C00P C00L 110.6(3)
C00H C00P F004 117.3(3)
C00H C00P C00L 132.1(3)
N00E C00Q H00C 109.5
N00E C00Q H00D 109.5
N00E C00Q H00E 109.5
H00C C00Q H00D 109.5
H00C C00Q H00E 109.5
H00D C00Q H00E 109.5
C00W C00R H00R 119.8
C00W C00R C00X 120.4(3)
C00X C00R H00R 119.8
N00D C00S H00L 109.5
N00D C00S H00M 109.5
N00D C00S H00N 109.5
H00L C00S H00M 109.5
H00L C00S H00N 109.5
H00M C00S H00N 109.5
N00E C00T H00F 110.5
N00E C00T H00G 110.5
N00E C00T C00V 106.3(2)
H00F C00T H00G 108.7
C00V C00T H00F 110.5
C00V C00T H00G 110.5
C00L C00U H00U 119.7
C014 C00U C00L 120.6(3)
C014 C00U H00U 119.7
O007 C00V C00T 111.1(3)
O009 C00V O007 124.4(3)
O009 C00V C00T 124.6(3)
C00R C00W H00W 119.9
C00R C00W C00Y 120.3(3)
C00Y C00W H00W 119.9
C00J C00X H00X 120.1
C00R C00X C00J 119.9(3)
C00R C00X H00X 120.1
C00W C00Y H00Y 120.1
C013 C00Y C00W 119.8(3)
C013 C00Y H00Y 120.1
O00A C00Z C00I 111.0(3)
O00C C00Z O00A 124.0(3)
O00C C00Z C00I 124.9(3)
C011 C010 H010 119.8
C011 C010 C012 120.4(3)
C012 C010 H010 119.8
C010 C011 H011 120.1
C010 C011 C014 119.9(3)
C014 C011 H011 120.1
C00L C012 H012 120.1
C010 C012 C00L 119.8(3)
C010 C012 H012 120.1
C00J C013 H013 119.6
C00Y C013 C00J 120.7(3)
C00Y C013 H013 119.6
C00U C014 C011 119.8(3)
C00U C014 H014 120.1
C011 C014 H014 120.1
O005 B015 O00A 110.8(2)
O005 B015 N00D 103.4(2)
O005 B015 C00H 113.2(3)
O00A B015 N00D 101.4(2)
O00A B015 C00H 111.1(2)
C00H B015 N00D 116.1(2)
O006 B016 N00E 101.0(2)
O006 B016 C00F 113.6(3)
O007 B016 O006 110.8(3)
O007 B016 N00E 102.4(2)
O007 B016 C00F 113.3(2)
C00F B016 N00E 114.7(2)

loop_
_geom_bond_atom_site_label_1
_geom_bond_atom_site_label_2
_geom_bond_distance
I001 C00F 2.110(3)
I002 C00H 2.113(3)
F003 C00G 1.387(3)
F004 C00P 1.375(4)
O005 C00N 1.336(4)
O005 B015 1.458(4)
O006 C00M 1.336(4)
O006 B016 1.468(4)
O007 C00V 1.330(4)
O007 B016 1.466(4)
O008 C00M 1.201(4)
O009 C00V 1.202(4)
O00A C00Z 1.333(4)
O00A B015 1.475(4)
O00B C00N 1.202(4)
O00C C00Z 1.199(4)
N00D C00I 1.493(4)
N00D C00O 1.504(4)
N00D C00S 1.492(4)
N00D B015 1.646(4)
N00E C00K 1.497(4)
N00E C00Q 1.494(4)
N00E C00T 1.502(4)
N00E B016 1.648(4)
C00F C00G 1.318(5)
C00F B016 1.606(4)
C00G C00J 1.477(4)
C00H C00P 1.327(5)
C00H B015 1.613(4)
C00I H00H 0.9700
C00I H00I 0.9700
C00I C00Z 1.517(4)
C00J C00X 1.404(5)
C00J C013 1.398(5)
C00K H00A 0.9700
C00K H00B 0.9700
C00K C00M 1.510(4)
C00L C00P 1.483(4)
C00L C00U 1.390(5)
C00L C012 1.396(5)
C00N C00O 1.515(4)
C00O H00J 0.9700
C00O H00K 0.9700
C00Q H00C 0.9600
C00Q H00D 0.9600
C00Q H00E 0.9600
C00R H00R 0.9300
C00R C00W 1.377(5)
C00R C00X 1.394(5)
C00S H00L 0.9600
C00S H00M 0.9600
C00S H00N 0.9600
C00T H00F 0.9700
C00T H00G 0.9700
C00T C00V 1.512(4)
C00U H00U 0.9300
C00U C014 1.379(5)
C00W H00W 0.9300
C00W C00Y 1.390(5)
C00X H00X 0.9300
C00Y H00Y 0.9300
C00Y C013 1.386(5)
C010 H010 0.9300
C010 C011 1.382(5)
C010 C012 1.389(5)
C011 H011 0.9300
C011 C014 1.396(5)
C012 H012 0.9300
C013 H013 0.9300
C014 H014 0.9300

loop_
_geom_torsion_atom_site_label_1
_geom_torsion_atom_site_label_2
_geom_torsion_atom_site_label_3
_geom_torsion_atom_site_label_4
_geom_torsion
I001 C00F C00G F003 170.4(2)
I001 C00F C00G C00J -6.9(5)
I001 C00F B016 O006 147.9(2)
I001 C00F B016 O007 20.3(3)
I001 C00F B016 N00E -96.8(3)
I002 C00H C00P F004 -171.06(19)
I002 C00H C00P C00L 10.6(5)
I002 C00H B015 O005 -166.01(19)
I002 C00H B015 O00A -40.6(3)
I002 C00H B015 N00D 74.6(3)
F003 C00G C00J C00X 144.8(3)
F003 C00G C00J C013 -33.2(4)
O005 C00N C00O N00D 6.1(3)
O00B C00N C00O N00D -175.4(3)
N00D C00I C00Z O00A 14.1(3)
N00D C00I C00Z O00C -169.0(3)
N00E C00K C00M O006 14.3(3)
N00E C00K C00M O008 -167.7(3)
N00E C00T C00V O007 9.6(3)
N00E C00T C00V O009 -170.5(3)
C00F C00G C00J C00X -37.8(6)
C00F C00G C00J C013 144.3(4)
C00G C00F B016 O006 -36.8(4)
C00G C00F B016 O007 -164.4(3)
C00G C00F B016 N00E 78.6(4)
C00G C00J C00X C00R -179.8(3)
C00G C00J C013 C00Y 179.7(3)
C00I N00D C00O C00N -124.7(3)
C00I N00D B015 O005 132.8(2)
C00I N00D B015 O00A 18.0(3)
C00I N00D B015 C00H -102.6(3)
C00K N00E C00T C00V -127.9(3)
C00K N00E B016 O006 21.2(3)
C00K N00E B016 O007 135.6(2)
C00K N00E B016 C00F -101.3(3)
C00L C00U C014 C011 0.0(6)
C00M O006 B016 O007 -121.6(3)
C00M O006 B016 N00E -13.7(3)
C00M O006 B016 C00F 109.6(3)
C00N O005 B015 O00A 94.3(3)
C00N O005 B015 N00D -13.7(3)
C00N O005 B015 C00H -140.1(3)
C00O N00D C00I C00Z 91.4(3)
C00O N00D B015 O005 16.2(3)
C00O N00D B015 O00A -98.6(2)
C00O N00D B015 C00H 140.7(3)
C00P C00H B015 O005 15.2(4)
C00P C00H B015 O00A 140.5(3)
C00P C00H B015 N00D -104.2(4)
C00P C00L C00U C014 177.6(3)
C00P C00L C012 C010 -178.4(3)
C00Q N00E C00K C00M -145.4(3)
C00Q N00E C00T C00V 105.4(3)
C00Q N00E B016 O006 144.3(3)
C00Q N00E B016 O007 -101.3(3)
C00Q N00E B016 C00F 21.9(4)
C00R C00W C00Y C013 -0.9(5)
C00S N00D C00I C00Z -144.2(3)
C00S N00D C00O C00N 109.7(3)
C00S N00D B015 O005 -103.8(3)
C00S N00D B015 O00A 141.4(3)
C00S N00D B015 C00H 20.8(4)
C00T N00E C00K C00M 88.8(3)
C00T N00E B016 O006 -95.3(3)
C00T N00E B016 O007 19.1(3)
C00T N00E B016 C00F 142.2(3)
C00U C00L C00P F004 -118.2(3)
C00U C00L C00P C00H 60.2(5)
C00U C00L C012 C010 -2.1(5)
C00V O007 B016 O006 92.3(3)
C00V O007 B016 N00E -14.7(3)
C00V O007 B016 C00F -138.7(3)
C00W C00R C00X C00J 0.6(5)
C00W C00Y C013 C00J -0.3(5)
C00X C00J C013 C00Y 1.7(5)
C00X C00R C00W C00Y 0.8(5)
C00Z O00A B015 O005 -119.4(3)
C00Z O00A B015 N00D -10.2(3)
C00Z O00A B015 C00H 113.8(3)
C010 C011 C014 C00U -0.5(6)
C011 C010 C012 C00L 1.6(5)
C012 C00L C00P F004 58.0(4)
C012 C00L C00P C00H -123.6(4)
C012 C00L C00U C014 1.3(5)
C012 C010 C011 C014 -0.3(6)
C013 C00J C00X C00R -1.9(5)
B015 O005 C00N O00B -172.9(3)
B015 O005 C00N C00O 5.5(3)
B015 O00A C00Z O00C -178.6(3)
B015 O00A C00Z C00I -1.6(4)
B015 N00D C00I C00Z -19.1(3)
B015 N00D C00O C00N -13.4(3)
B015 C00H C00P F004 7.8(5)
B015 C00H C00P C00L -170.5(3)
B016 O006 C00M O008 -177.4(3)
B016 O006 C00M C00K 0.6(4)
B016 O007 C00V O009 -175.7(3)
B016 O007 C00V C00T 4.2(4)
B016 N00E C00K C00M -21.2(3)
B016 N00E C00T C00V -17.2(3)
B016 C00F C00G F003 -4.8(5)
B016 C00F C00G C00J 177.9(3)

loop_
_smtbx_masks_void_nr
_smtbx_masks_void_average_x
_smtbx_masks_void_average_y
_smtbx_masks_void_average_z
_smtbx_masks_void_volume
_smtbx_masks_void_count_electrons
1 0.250 -0.444 0.750 241.9 58.9
2 0.250 -0.309 0.250 241.9 58.9
3 0.250 0.583 0.000 10.4 0.0
4 0.250 0.917 0.500 10.4 0.0
5 0.750 -0.387 0.750 241.9 58.9
6 0.750 0.055 0.250 241.9 58.9
7 0.750 0.083 0.500 10.4 0.0
8 0.750 0.417 0.000 10.4 0.0
